data_7229052
loop_
_publ_author_name
'chen, lizhuang'
'Ji, Qin'
'Pan, Qi-Jian'
'Cao, Xing-Xing'
'Xu, Guang-Cheng'

_publ_section_title
;
 Two Novel Metal-Organic Coordination Polymers Based on Ligand
 1,4-Diazabicyclo[2.2.2]octane N,N&#x2019;-dioxide with Phase Transition,
 Ferroelectric and Dielectric Properties
;
_journal_name_full CrystEngComm
_journal_paper_doi 10.1039/C7CE00964J
_journal_year 2017
_chemical_formula_sum 'C6 H20 Ca Cl2 N2 O6'
_chemical_formula_weight 327.22
_chemical_name_systematic
; 
 ? 
;
_space_group_IT_number 139
_symmetry_cell_setting tetragonal
_symmetry_space_group_name_Hall '-I 4 2'
_symmetry_space_group_name_H-M 'I 4/m m m'
_atom_sites_solution_hydrogens geom
_atom_sites_solution_primary direct
_atom_sites_solution_secondary difmap
_audit_creation_method SHELXL-97
_audit_update_record
;
2017-05-03 deposited with the CCDC.
2017-09-04 downloaded from the CCDC.
;
_cell_angle_alpha 90.00
_cell_angle_beta 90.00
_cell_angle_gamma 90.00
_cell_formula_units_Z 2
_cell_length_a 8.8232(3)
_cell_length_b 8.8232(3)
_cell_length_c 9.5989(4)
_cell_measurement_reflns_used 1854
_cell_measurement_temperature 296(2)
_cell_measurement_theta_max 27.30
_cell_measurement_theta_min 3.27
_cell_volume 747.26(5)
_computing_cell_refinement 'Bruker SAINT'
_computing_data_collection 'Bruker APEX2'
_computing_data_reduction 'Bruker SAINT'
_computing_molecular_graphics 'Bruker SHELXTL'
_computing_publication_material 'Bruker SHELXTL'
_computing_structure_refinement 'SHELXL-97 (Sheldrick, 2008)'
_computing_structure_solution 'SHELXS-97 (Sheldrick, 2008)'
_diffrn_ambient_temperature 296(2)
_diffrn_measured_fraction_theta_full 1.000
_diffrn_measured_fraction_theta_max 1.000
_diffrn_measurement_device_type 'Bruker APEX-II CCD'
_diffrn_measurement_method '\f and \w scans'
_diffrn_radiation_monochromator graphite
_diffrn_radiation_source 'fine-focus sealed tube'
_diffrn_radiation_type MoK\a
_diffrn_radiation_wavelength 0.71073
_diffrn_reflns_av_R_equivalents 0.0224
_diffrn_reflns_av_sigmaI/netI 0.0204
_diffrn_reflns_limit_h_max 11
_diffrn_reflns_limit_h_min -8
_diffrn_reflns_limit_k_max 11
_diffrn_reflns_limit_k_min -11
_diffrn_reflns_limit_l_max 12
_diffrn_reflns_limit_l_min -12
_diffrn_reflns_number 2940
_diffrn_reflns_theta_full 27.38
_diffrn_reflns_theta_max 27.38
_diffrn_reflns_theta_min 3.14
_diffrn_standards_number 0
_exptl_absorpt_coefficient_mu 0.793
_exptl_absorpt_correction_T_max 0.8449
_exptl_absorpt_correction_T_min 0.8085
_exptl_absorpt_correction_type multi-scan
_exptl_absorpt_process_details sadabs
_exptl_crystal_density_diffrn 1.454
_exptl_crystal_density_method 'not measured'
_exptl_crystal_F_000 344
_exptl_crystal_size_max 0.28
_exptl_crystal_size_mid 0.24
_exptl_crystal_size_min 0.21
_refine_diff_density_max 0.668
_refine_diff_density_min -0.517
_refine_diff_density_rms 0.138
_refine_ls_extinction_method none
_refine_ls_goodness_of_fit_ref 1.167
_refine_ls_hydrogen_treatment mixed
_refine_ls_matrix_type full
_refine_ls_number_parameters 28
_refine_ls_number_reflns 281
_refine_ls_number_restraints 30
_refine_ls_restrained_S_all 1.373
_refine_ls_R_factor_all 0.0618
_refine_ls_R_factor_gt 0.0589
_refine_ls_shift/su_max 0.000
_refine_ls_shift/su_mean 0.000
_refine_ls_structure_factor_coef Fsqd
_refine_ls_weighting_details 'calc w=1/[\s^2^(Fo^2^)+(0.0887P)^2^+2.3761P] where P=(Fo^2^+2Fc^2^)/3'
_refine_ls_weighting_scheme calc
_refine_ls_wR_factor_gt 0.1563
_refine_ls_wR_factor_ref 0.1613
_reflns_number_gt 264
_reflns_number_total 281
_reflns_threshold_expression >2sigma(I)
_cod_data_source_file c7ce00964j2.cif
_cod_data_source_block 111_CCDC1
_cod_depositor_comments
;
The following automatic conversions were performed:

'_symmetry_cell_setting' value 'Tetragonal' changed to 'tetragonal'
according to
/home/data/users/saulius/crontab/automatic-downloads/rss-feeds/RSC/lib/dictionaries/cif_core.dic
dictionary named 'cif_core.dic' version 2.4.2 from 2011-04-26.

Automatic conversion script
Id: cif_fix_values 4973 2017-02-22 13:04:09Z antanas 
;
_cod_original_sg_symbol_H-M I4/mmm
_cod_database_code 7229052

loop_
_symmetry_equiv_pos_as_xyz
'x, y, z'
'-y, x, z'
'-x, -y, z'
'y, -x, z'
'x, -y, -z'
'-x, y, -z'
'y, x, -z'
'-y, -x, -z'
'x+1/2, y+1/2, z+1/2'
'-y+1/2, x+1/2, z+1/2'
'-x+1/2, -y+1/2, z+1/2'
'y+1/2, -x+1/2, z+1/2'
'x+1/2, -y+1/2, -z+1/2'
'-x+1/2, y+1/2, -z+1/2'
'y+1/2, x+1/2, -z+1/2'
'-y+1/2, -x+1/2, -z+1/2'
'-x, -y, -z'
'y, -x, -z'
'x, y, -z'
'-y, x, -z'
'-x, y, z'
'x, -y, z'
'-y, -x, z'
'y, x, z'
'-x+1/2, -y+1/2, -z+1/2'
'y+1/2, -x+1/2, -z+1/2'
'x+1/2, y+1/2, -z+1/2'
'-y+1/2, x+1/2, -z+1/2'
'-x+1/2, y+1/2, z+1/2'
'x+1/2, -y+1/2, z+1/2'
'-y+1/2, -x+1/2, z+1/2'
'y+1/2, x+1/2, z+1/2'

loop_
_atom_site_label
_atom_site_type_symbol
_atom_site_fract_x
_atom_site_fract_y
_atom_site_fract_z
_atom_site_U_iso_or_equiv
_atom_site_adp_type
_atom_site_occupancy
_atom_site_symmetry_multiplicity
_atom_site_calc_flag
_atom_site_refinement_flags
Ca1 Ca 0.0000 0.0000 0.0000 0.0263(7) Uani 1 16 d S
Cl2 Cl 0.0000 0.5000 0.2500 0.0380(7) Uani 1 8 d S
O1 O 0.0000 0.2681(6) 0.0000 0.0638(19) Uani 1 4 d SU
H1A H 0.0635 0.3044 0.0740 0.077 Uiso 0.25 1 d PR
H1B H -0.1015 0.3044 0.0136 0.077 Uiso 0.25 1 d PR
O2 O 0.0000 0.0000 0.2268(7) 0.064(3) Uani 1 8 d SU
N1 N 0.0000 0.0000 0.3682(8) 0.041(2) Uani 1 8 d SU
C1A C 0.1204(9) 0.1204(9) 0.4196(11) 0.051(2) Uani 0.50 2 d SPU
H1AA H 0.0945 0.2197 0.3853 0.061 Uiso 0.25 1 d PR
H1AB H 0.2193 0.0949 0.3853 0.061 Uiso 0.25 1 d PR
C1B C 0.0000 -0.138(3) 0.419(2) 0.053(5) Uani 0.25 2 d SPU
H1BA H 0.0880 -0.1913 0.3864 0.064 Uiso 0.125 1 d PR
H1BB H -0.0880 -0.1913 0.3864 0.064 Uiso 0.125 1 d PR

loop_
_atom_site_aniso_label
_atom_site_aniso_U_11
_atom_site_aniso_U_22
_atom_site_aniso_U_33
_atom_site_aniso_U_23
_atom_site_aniso_U_13
_atom_site_aniso_U_12
Ca1 0.0351(9) 0.0351(9) 0.0087(10) 0.000 0.000 0.000
Cl2 0.0436(9) 0.0436(9) 0.0270(11) 0.000 0.000 0.000
O1 0.117(5) 0.037(3) 0.037(3) 0.000 0.000 0.000
O2 0.091(4) 0.091(4) 0.010(3) 0.000 0.000 0.000
N1 0.055(3) 0.055(3) 0.012(3) 0.000 0.000 0.000
C1A 0.059(3) 0.059(3) 0.034(4) 0.002(2) 0.002(2) -0.015(4)
C1B 0.065(7) 0.050(6) 0.045(6) -0.001(4) 0.000 0.000

loop_
_atom_type_symbol
_atom_type_description
_atom_type_scat_dispersion_real
_atom_type_scat_dispersion_imag
_atom_type_scat_source
C C 0.0033 0.0016 'International Tables Vol C Tables 4.2.6.8 and 6.1.1.4'
H H 0.0000 0.0000 'International Tables Vol C Tables 4.2.6.8 and 6.1.1.4'
N N 0.0061 0.0033 'International Tables Vol C Tables 4.2.6.8 and 6.1.1.4'
O O 0.0106 0.0060 'International Tables Vol C Tables 4.2.6.8 and 6.1.1.4'
Cl Cl 0.1484 0.1585 'International Tables Vol C Tables 4.2.6.8 and 6.1.1.4'
Ca Ca 0.2262 0.3064 'International Tables Vol C Tables 4.2.6.8 and 6.1.1.4'

loop_
_geom_angle_atom_site_label_1
_geom_angle_atom_site_label_2
_geom_angle_atom_site_label_3
_geom_angle
_geom_angle_site_symmetry_1
_geom_angle_site_symmetry_3
O2 Ca1 O2 180.0 . 17
O2 Ca1 O1 90.0 . .
O2 Ca1 O1 90.0 17 .
O2 Ca1 O1 90.0 . 18
O2 Ca1 O1 90.0 17 18
O1 Ca1 O1 90.0 . 18
O2 Ca1 O1 90.0 . 2
O2 Ca1 O1 90.0 17 2
O1 Ca1 O1 90.0 . 2
O1 Ca1 O1 180.0 18 2
O2 Ca1 O1 90.0 . 17
O2 Ca1 O1 90.0 17 17
O1 Ca1 O1 180.0 . 17
O1 Ca1 O1 90.0 18 17
O1 Ca1 O1 90.0 2 17
Ca1 O1 H1A 109.5 . .
Ca1 O1 H1B 109.5 . .
H1A O1 H1B 109.5 . .
N1 O2 Ca1 180.000(1) . .
C1B N1 C1B 136(2) . 3
C1B N1 C1B 82.0(7) . 2
C1B N1 C1B 82.0(7) 3 2
C1B N1 C1B 82.0(7) . 4
C1B N1 C1B 82.0(7) 3 4
C1B N1 C1B 136(2) 2 4
C1B N1 O2 111.9(11) . .
C1B N1 O2 111.9(11) 3 .
C1B N1 O2 111.9(11) 2 .
C1B N1 O2 111.9(11) 4 .
C1B N1 C1A 42.30(12) . 3
C1B N1 C1A 120.5(7) 3 3
C1B N1 C1A 120.5(7) 2 3
C1B N1 C1A 42.30(12) 4 3
O2 N1 C1A 108.2(5) . 3
C1B N1 C1A 120.5(7) . 2
C1B N1 C1A 42.30(12) 3 2
C1B N1 C1A 120.5(7) 2 2
C1B N1 C1A 42.30(12) 4 2
O2 N1 C1A 108.2(5) . 2
C1A N1 C1A 84.4(3) 3 2
C1B N1 C1A 42.30(12) . 4
C1B N1 C1A 120.5(7) 3 4
C1B N1 C1A 42.30(12) 2 4
C1B N1 C1A 120.5(7) 4 4
O2 N1 C1A 108.2(5) . 4
C1A N1 C1A 84.4(3) 3 4
C1A N1 C1A 143.7(9) 2 4
C1B N1 C1A 120.5(7) . .
C1B N1 C1A 42.30(12) 3 .
C1B N1 C1A 42.30(12) 2 .
C1B N1 C1A 120.5(7) 4 .
O2 N1 C1A 108.2(5) . .
C1A N1 C1A 143.7(9) 3 .
C1A N1 C1A 84.4(3) 2 .
C1A N1 C1A 84.4(3) 4 .
C1B C1A C1B 107(3) 3 2
C1B C1A C1A 90.2(15) 3 19_556
C1B C1A C1A 90.2(15) 2 19_556
C1B C1A N1 55.4(14) 3 .
C1B C1A N1 55.4(14) 2 .
C1A C1A N1 108.2(5) 19_556 .
C1B C1A C1B 99.6(18) 3 20_556
C1B C1A C1B 55.4(18) 2 20_556
C1A C1A C1B 34.8(5) 19_556 20_556
N1 C1A C1B 86.2(8) . 20_556
C1B C1A C1B 55.4(18) 3 17_556
C1B C1A C1B 99.6(18) 2 17_556
C1A C1A C1B 34.8(5) 19_556 17_556
N1 C1A C1B 86.2(8) . 17_556
C1B C1A C1B 54.5(13) 20_556 17_556
C1B C1A H1AA 68.4 3 .
C1B C1A H1AA 158.9 2 .
C1A C1A H1AA 110.0 19_556 .
N1 C1A H1AA 110.2 . .
C1B C1A H1AA 144.4 20_556 .
C1B C1A H1AA 94.1 17_556 .
C1B C1A H1AB 158.9 3 .
C1B C1A H1AB 68.5 2 .
C1A C1A H1AB 110.1 19_556 .
N1 C1A H1AB 110.3 . .
C1B C1A H1AB 94.2 20_556 .
C1B C1A H1AB 144.5 17_556 .
H1AA C1A H1AB 108.2 . .
C1A C1B C1A 163(3) 4 3
C1A C1B N1 82.3(14) 4 .
C1A C1B N1 82.3(14) 3 .
C1A C1B C1B 89.8(15) 4 19_556
C1A C1B C1B 89.8(15) 3 19_556
N1 C1B C1B 111.9(11) . 19_556
C1A C1B C1B 36.6(14) 4 2
C1A C1B C1B 126.6(14) 3 2
N1 C1B C1B 49.0(4) . 2
C1B C1B C1B 90.0 19_556 2
C1A C1B C1B 126.6(14) 4 4
C1A C1B C1B 36.6(14) 3 4
N1 C1B C1B 49.0(4) . 4
C1B C1B C1B 89.999(1) 19_556 4
C1B C1B C1B 90.000(4) 2 4
C1A C1B C1A 55.1(13) 4 18_556
C1A C1B C1A 122.9(18) 3 18_556
N1 C1B C1A 103.2(12) . 18_556
C1B C1B C1A 34.8(5) 19_556 18_556
C1B C1B C1A 62.8(6) 2 18_556
C1B C1B C1A 109.9(7) 4 18_556
C1A C1B C1A 122.9(18) 4 17_556
C1A C1B C1A 55.1(13) 3 17_556
N1 C1B C1A 103.2(12) . 17_556
C1B C1B C1A 34.8(5) 19_556 17_556
C1B C1B C1A 109.9(7) 2 17_556
C1B C1B C1A 62.8(6) 4 17_556
C1A C1B C1A 68.7(9) 18_556 17_556
C1A C1B H1BA 43.3 4 .
C1A C1B H1BA 150.7 3 .
N1 C1B H1BA 109.3 . .
C1B C1B H1BA 109.2 19_556 .
C1B C1B H1BA 76.9 2 .
C1B C1B H1BA 156.5 4 .
C1A C1B H1BA 81.6 18_556 .
C1A C1B H1BA 140.0 17_556 .
C1A C1B H1BB 150.7 4 .
C1A C1B H1BB 43.3 3 .
N1 C1B H1BB 109.3 . .
C1B C1B H1BB 109.2 19_556 .
C1B C1B H1BB 156.5 2 .
C1B C1B H1BB 76.9 4 .
C1A C1B H1BB 140.0 18_556 .
C1A C1B H1BB 81.6 17_556 .
H1BA C1B H1BB 107.9 . .

loop_
_geom_bond_atom_site_label_1
_geom_bond_atom_site_label_2
_geom_bond_distance
_geom_bond_site_symmetry_2
Ca1 O2 2.177(7) .
Ca1 O2 2.177(7) 17
Ca1 O1 2.366(6) .
Ca1 O1 2.366(6) 18
Ca1 O1 2.366(6) 2
Ca1 O1 2.366(6) 17
O1 H1A 0.9600 .
O1 H1B 0.9600 .
O2 N1 1.358(9) .
N1 C1B 1.31(2) .
N1 C1B 1.31(2) 3
N1 C1B 1.31(2) 2
N1 C1B 1.31(2) 4
N1 C1A 1.581(11) 3
N1 C1A 1.581(11) 2
N1 C1A 1.581(11) 4
N1 C1A 1.581(11) .
C1A C1B 1.074(7) 3
C1A C1B 1.074(7) 2
C1A C1A 1.54(2) 19_556
C1A C1B 1.88(2) 20_556
C1A C1B 1.88(2) 17_556
C1A H1AA 0.9633 .
C1A H1AB 0.9591 .
C1B C1A 1.074(7) 4
C1B C1A 1.074(7) 3
C1B C1B 1.55(5) 19_556
C1B C1B 1.72(3) 2
C1B C1B 1.72(3) 4
C1B C1A 1.88(2) 18_556
C1B C1A 1.88(2) 17_556
C1B H1BA 0.9600 .
C1B H1BB 0.9600 .

loop_
_geom_torsion_atom_site_label_1
_geom_torsion_atom_site_label_2
_geom_torsion_atom_site_label_3
_geom_torsion_atom_site_label_4
_geom_torsion
_geom_torsion_site_symmetry_1
_geom_torsion_site_symmetry_4
O2 Ca1 O2 N1 0.0 17 .
O1 Ca1 O2 N1 0(100) . .
O1 Ca1 O2 N1 0(100) 18 .
O1 Ca1 O2 N1 0(100) 2 .
O1 Ca1 O2 N1 0(100) 17 .
Ca1 O2 N1 C1B 0(100) . .
Ca1 O2 N1 C1B 0(100) . 3
Ca1 O2 N1 C1B 0(100) . 2
Ca1 O2 N1 C1B 0(100) . 4
Ca1 O2 N1 C1A 0(100) . 3
Ca1 O2 N1 C1A 0(100) . 2
Ca1 O2 N1 C1A 0(100) . 4
Ca1 O2 N1 C1A 0.0 . .
C1B N1 C1A C1B -127(3) . 3
C1B N1 C1A C1B -154(3) 2 3
C1B N1 C1A C1B -27.6(9) 4 3
O2 N1 C1A C1B 102.8(16) . 3
C1A N1 C1A C1B -77.2(16) 3 3
C1A N1 C1A C1B -4.5(18) 2 3
C1A N1 C1A C1B -149.9(16) 4 3
C1B N1 C1A C1B 27.6(9) . 2
C1B N1 C1A C1B 154(3) 3 2
C1B N1 C1A C1B 127(3) 4 2
O2 N1 C1A C1B -102.8(16) . 2
C1A N1 C1A C1B 77.2(16) 3 2
C1A N1 C1A C1B 149.9(16) 2 2
C1A N1 C1A C1B 4.5(18) 4 2
C1B N1 C1A C1A -49.6(10) . 19_556
C1B N1 C1A C1A 77.2(16) 3 19_556
C1B N1 C1A C1A -77.2(16) 2 19_556
C1B N1 C1A C1A 49.6(10) 4 19_556
O2 N1 C1A C1A 180.0 . 19_556
C1A N1 C1A C1A 0.0 3 19_556
C1A N1 C1A C1A 72.7(4) 2 19_556
C1A N1 C1A C1A -72.7(4) 4 19_556
C1B N1 C1A C1B -22.3(13) . 20_556
C1B N1 C1A C1B 104.5(17) 3 20_556
C1B N1 C1A C1B -49.9(18) 2 20_556
C1B N1 C1A C1B 76.9(11) 4 20_556
O2 N1 C1A C1B -152.7(6) . 20_556
C1A N1 C1A C1B 27.3(6) 3 20_556
C1A N1 C1A C1B 100.0(7) 2 20_556
C1A N1 C1A C1B -45.4(8) 4 20_556
C1B N1 C1A C1B -76.9(11) . 17_556
C1B N1 C1A C1B 49.9(18) 3 17_556
C1B N1 C1A C1B -104.5(17) 2 17_556
C1B N1 C1A C1B 22.3(13) 4 17_556
O2 N1 C1A C1B 152.7(6) . 17_556
C1A N1 C1A C1B -27.3(6) 3 17_556
C1A N1 C1A C1B 45.4(8) 2 17_556
C1A N1 C1A C1B -100.0(7) 4 17_556
C1B N1 C1B C1A -86.7(13) 3 4
C1B N1 C1B C1A -17(2) 2 4
C1B N1 C1B C1A -156.3(7) 4 4
O2 N1 C1B C1A 93.3(13) . 4
C1A N1 C1B C1A -173(3) 3 4
C1A N1 C1B C1A -137.9(12) 2 4
C1A N1 C1B C1A -35.4(17) . 4
C1B N1 C1B C1A 86.7(13) 3 3
C1B N1 C1B C1A 156.3(7) 2 3
C1B N1 C1B C1A 17(2) 4 3
O2 N1 C1B C1A -93.3(13) . 3
C1A N1 C1B C1A 35.4(17) 2 3
C1A N1 C1B C1A 173(3) 4 3
C1A N1 C1B C1A 137.9(12) . 3
C1B N1 C1B C1B 0.000(3) 3 19_556
C1B N1 C1B C1B 69.6(9) 2 19_556
C1B N1 C1B C1B -69.6(9) 4 19_556
O2 N1 C1B C1B 180.000(2) . 19_556
C1A N1 C1B C1B -86.7(13) 3 19_556
C1A N1 C1B C1B -51.2(6) 2 19_556
C1A N1 C1B C1B 86.7(13) 4 19_556
C1A N1 C1B C1B 51.2(6) . 19_556
C1B N1 C1B C1B -69.6(9) 3 2
C1B N1 C1B C1B -139.1(17) 4 2
O2 N1 C1B C1B 110.4(9) . 2
C1A N1 C1B C1B -156.3(7) 3 2
C1A N1 C1B C1B -120.8(14) 2 2
C1A N1 C1B C1B 17(2) 4 2
C1A N1 C1B C1B -18.3(5) . 2
C1B N1 C1B C1B 69.6(9) 3 4
C1B N1 C1B C1B 139.1(17) 2 4
O2 N1 C1B C1B -110.4(9) . 4
C1A N1 C1B C1B -17(2) 3 4
C1A N1 C1B C1B 18.3(5) 2 4
C1A N1 C1B C1B 156.3(7) 4 4
C1A N1 C1B C1B 120.8(14) . 4
C1B N1 C1B C1A -35.4(6) 3 18_556
C1B N1 C1B C1A 34.2(14) 2 18_556
C1B N1 C1B C1A -105.0(5) 4 18_556
O2 N1 C1B C1A 144.6(6) . 18_556
C1A N1 C1B C1A -122.1(18) 3 18_556
C1A N1 C1B C1A -86.6(5) 2 18_556
C1A N1 C1B C1A 51.3(10) 4 18_556
C1A N1 C1B C1A 15.8(11) . 18_556
C1B N1 C1B C1A 35.4(6) 3 17_556
C1B N1 C1B C1A 105.0(5) 2 17_556
C1B N1 C1B C1A -34.2(14) 4 17_556
O2 N1 C1B C1A -144.6(6) . 17_556
C1A N1 C1B C1A -51.3(10) 3 17_556
C1A N1 C1B C1A -15.8(11) 2 17_556
C1A N1 C1B C1A 122.1(18) 4 17_556
C1A N1 C1B C1A 86.6(5) . 17_556
